data_4133178
loop_
_publ_author_name
'Rajabimoghadam, Khashayar'
'Darwish, Yousef'
'Bashir, Umyeena'
'Pitman, Dylan'
'Eichelberger, Sidney'
'Siegler, Maxime A.'
'Swart, Marcel'
'Garcia-Bosch, Isaac'

_publ_section_title
;
 Catalytic Aerobic Oxidation of Alcohols by Copper Complexes Bearing
 Redox-Active Ligands with Tunable H-Bonding Groups.
;
_journal_issue 48
_journal_name_full 'Journal of the American Chemical Society'
_journal_page_first 16625
_journal_page_last 16634
_journal_paper_doi 10.1021/jacs.8b08748
_journal_volume 140
_journal_year 2018
_chemical_formula_moiety 'C30 H62 Cu K2 N10 O6'
_chemical_formula_sum 'C30 H62 Cu K2 N10 O6'
_chemical_formula_weight 800.63
_space_group_crystal_system orthorhombic
_space_group_IT_number 56
_space_group_name_Hall '-P 2ab 2ac'
_space_group_name_H-M_alt 'P c c n'
_atom_sites_solution_hydrogens mixed
_atom_sites_solution_primary direct
_atom_sites_solution_secondary difmap
_audit_creation_method SHELXL-2014/7
_cell_angle_alpha 90
_cell_angle_beta 90
_cell_angle_gamma 90
_cell_formula_units_Z 8
_cell_length_a 22.0617(3)
_cell_length_b 19.6394(3)
_cell_length_c 19.1538(4)
_cell_measurement_reflns_used 35904
_cell_measurement_temperature 110(2)
_cell_measurement_theta_max 27.73
_cell_measurement_theta_min 2.37
_cell_volume 8298.9(2)
_computing_cell_refinement
;
CrysAlisPro, Agilent Technologies,
Version 1.171.36.32 (release 02-08-2013 CrysAlis171 .NET)
(compiled Aug  2 2013,16:46:58)
;
_computing_data_collection
;
CrysAlisPro, Agilent Technologies,
Version 1.171.36.32 (release 02-08-2013 CrysAlis171 .NET)
(compiled Aug  2 2013,16:46:58)
;
_computing_data_reduction
;
CrysAlisPro, Agilent Technologies,
Version 1.171.36.32 (release 02-08-2013 CrysAlis171 .NET)
(compiled Aug  2 2013,16:46:58)
;
_computing_molecular_graphics 'SHELXTL v6.10 (Sheldrick, 2008)'
_computing_publication_material 'SHELXTL v6.10 (Sheldrick, 2008)'
_computing_structure_refinement 'SHELXL-2014/7 (Sheldrick, 2015)'
_computing_structure_solution 'SHELXS-2014/7 (Sheldrick, 2015)'
_diffrn_ambient_temperature 110(2)
_diffrn_measured_fraction_theta_full 1.000
_diffrn_measured_fraction_theta_max 1.000
_diffrn_measurement_device_type 'SuperNova, Dual, Cu at zero, Atlas'
_diffrn_measurement_method '\w scans'
_diffrn_radiation_monochromator mirror
_diffrn_radiation_source 'SuperNova (Mo) X-ray Source'
_diffrn_radiation_type MoK\a
_diffrn_radiation_wavelength 0.71073
_diffrn_reflns_av_R_equivalents 0.0569
_diffrn_reflns_av_unetI/netI 0.0229
_diffrn_reflns_Laue_measured_fraction_full 1.000
_diffrn_reflns_Laue_measured_fraction_max 1.000
_diffrn_reflns_limit_h_max 28
_diffrn_reflns_limit_h_min -28
_diffrn_reflns_limit_k_max 25
_diffrn_reflns_limit_k_min -25
_diffrn_reflns_limit_l_max 24
_diffrn_reflns_limit_l_min -23
_diffrn_reflns_number 121433
_diffrn_reflns_point_group_measured_fraction_full 1.000
_diffrn_reflns_point_group_measured_fraction_max 1.000
_diffrn_reflns_theta_full 25.242
_diffrn_reflns_theta_max 27.499
_diffrn_reflns_theta_min 1.846
_exptl_absorpt_coefficient_mu 0.776
_exptl_absorpt_correction_T_max 1.000
_exptl_absorpt_correction_T_min 0.572
_exptl_absorpt_correction_type gaussian
_exptl_absorpt_process_details
;
CrysAlisPro, Agilent Technologies,
Version 1.171.36.32 (release 02-08-2013 CrysAlis171 .NET)
(compiled Aug  2 2013,16:46:58)
Numerical absorption correction based on gaussian integration over
			a multifaceted crystal model
;
_exptl_crystal_colour blue-green
_exptl_crystal_density_diffrn 1.282
_exptl_crystal_description block
_exptl_crystal_F_000 3416
_exptl_crystal_size_max 0.28
_exptl_crystal_size_mid 0.26
_exptl_crystal_size_min 0.21
_refine_diff_density_max 0.636
_refine_diff_density_min -0.415
_refine_diff_density_rms 0.060
_refine_ls_extinction_method none
_refine_ls_goodness_of_fit_ref 1.050
_refine_ls_hydrogen_treatment mixed
_refine_ls_matrix_type full
_refine_ls_number_parameters 516
_refine_ls_number_reflns 9544
_refine_ls_number_restraints 154
_refine_ls_restrained_S_all 1.053
_refine_ls_R_factor_all 0.0410
_refine_ls_R_factor_gt 0.0324
_refine_ls_shift/su_max 0.003
_refine_ls_shift/su_mean 0.000
_refine_ls_structure_factor_coef Fsqd
_refine_ls_weighting_details 'w=1/[\s^2^(Fo^2^)+(0.0372P)^2^+6.6724P] where P=(Fo^2^+2Fc^2^)/3'
_refine_ls_weighting_scheme calc
_refine_ls_wR_factor_gt 0.0796
_refine_ls_wR_factor_ref 0.0846
_reflns_Friedel_coverage 0.000
_reflns_number_gt 8163
_reflns_number_total 9544
_reflns_threshold_expression 'I > 2\s(I)'
_cod_data_source_file ja8b08748_si_009.cif
_cod_data_source_block tBuEt_CuII
_cod_database_code 4133178
_shelx_shelxl_version_number 2014/7
_shelx_space_group_comment
;
The symmetry employed for this shelxl refinement is uniquely defined
by the following loop, which should always be used as a source of
symmetry information in preference to the above space-group names.
They are only intended as comments.
;

loop_
_space_group_symop_operation_xyz
'x, y, z'
'-x+1/2, -y+1/2, z'
'-x, y+1/2, -z+1/2'
'x+1/2, -y, -z+1/2'
'-x, -y, -z'
'x-1/2, y-1/2, -z'
'x, -y-1/2, z-1/2'
'-x-1/2, y, z-1/2'

loop_
_atom_site_label
_atom_site_type_symbol
_atom_site_fract_x
_atom_site_fract_y
_atom_site_fract_z
_atom_site_U_iso_or_equiv
_atom_site_adp_type
_atom_site_occupancy
_atom_site_site_symmetry_order
_atom_site_calc_flag
_atom_site_refinement_flags_posn
_atom_site_refinement_flags_adp
_atom_site_refinement_flags_occupancy
_atom_site_disorder_assembly
_atom_site_disorder_group
Cu1 Cu 0.37868(2) 0.08186(2) 0.67853(2) 0.01086(6) Uani 1 1 d . . . . .
C1 C 0.47464(13) -0.00312(12) 0.88682(13) 0.0488(6) Uani 1 1 d . . . . .
H1A H 0.4311 -0.0081 0.8782 0.073 Uiso 1 1 calc R U . . .
H1B H 0.4835 -0.0141 0.9357 0.073 Uiso 1 1 calc R U . . .
H1C H 0.4971 -0.0341 0.8562 0.073 Uiso 1 1 calc R U . . .
C2 C 0.45616(9) 0.11851(12) 0.91671(10) 0.0324(5) Uani 1 1 d . . . . .
H2A H 0.4674 0.1657 0.9065 0.049 Uiso 1 1 calc R U . . .
H2B H 0.4638 0.1088 0.9661 0.049 Uiso 1 1 calc R U . . .
H2C H 0.4130 0.1118 0.9065 0.049 Uiso 1 1 calc R U . . .
C3 C 0.56027(9) 0.08041(13) 0.88804(11) 0.0369(5) Uani 1 1 d . . . . .
H3A H 0.5844 0.0478 0.8611 0.055 Uiso 1 1 calc R U . . .
H3B H 0.5671 0.0730 0.9380 0.055 Uiso 1 1 calc R U . . .
H3C H 0.5724 0.1269 0.8756 0.055 Uiso 1 1 calc R U . . .
C4 C 0.49384(8) 0.07055(9) 0.87169(9) 0.0217(4) Uani 1 1 d . . . . .
C5 C 0.50110(7) 0.05267(8) 0.74099(8) 0.0134(3) Uani 1 1 d . . . . .
C6 C 0.48721(7) 0.02823(9) 0.61912(9) 0.0162(3) Uani 1 1 d . . . . .
H6A H 0.5232 -0.0007 0.6279 0.019 Uiso 1 1 calc R U . . .
H6B H 0.4990 0.0649 0.5863 0.019 Uiso 1 1 calc R U . . .
C7 C 0.43653(7) -0.01445(8) 0.58754(9) 0.0167(3) Uani 1 1 d . . . . .
H7A H 0.4445 -0.0224 0.5373 0.020 Uiso 1 1 calc R U . . .
H7B H 0.4344 -0.0592 0.6113 0.020 Uiso 1 1 calc R U . . .
C8 C 0.33933(7) 0.01940(8) 0.54301(8) 0.0141(3) Uani 1 1 d . . . . .
C9 C 0.23023(7) 0.04830(9) 0.51563(9) 0.0200(4) Uani 1 1 d . . . . .
C10 C 0.21317(9) -0.02676(11) 0.50650(12) 0.0317(4) Uani 1 1 d . . . . .
H10A H 0.2438 -0.0495 0.4777 0.048 Uiso 1 1 calc R U . . .
H10B H 0.1736 -0.0300 0.4836 0.048 Uiso 1 1 calc R U . . .
H10C H 0.2112 -0.0488 0.5524 0.048 Uiso 1 1 calc R U . . .
C11 C 0.23377(9) 0.08350(11) 0.44466(10) 0.0301(4) Uani 1 1 d . . . . .
H11A H 0.2411 0.1323 0.4514 0.045 Uiso 1 1 calc R U . . .
H11B H 0.1955 0.0771 0.4196 0.045 Uiso 1 1 calc R U . . .
H11C H 0.2670 0.0637 0.4174 0.045 Uiso 1 1 calc R U . . .
C12 C 0.18189(9) 0.08263(12) 0.56083(11) 0.0332(5) Uani 1 1 d . . . . .
H12A H 0.1788 0.0588 0.6056 0.050 Uiso 1 1 calc R U . . .
H12B H 0.1427 0.0809 0.5368 0.050 Uiso 1 1 calc R U . . .
H12C H 0.1932 0.1302 0.5691 0.050 Uiso 1 1 calc R U . . .
C13 C 0.29150(11) -0.12508(13) 0.78651(12) 0.0432(6) Uani 1 1 d . . . . .
H13A H 0.3347 -0.1145 0.7907 0.065 Uiso 1 1 calc R U . . .
H13B H 0.2848 -0.1731 0.7981 0.065 Uiso 1 1 calc R U . . .
H13C H 0.2684 -0.0963 0.8188 0.065 Uiso 1 1 calc R U . . .
C14 C 0.20372(9) -0.12932(10) 0.70238(12) 0.0309(5) Uani 1 1 d . . . . .
H14A H 0.1789 -0.0986 0.7308 0.046 Uiso 1 1 calc R U . . .
H14B H 0.1968 -0.1764 0.7172 0.046 Uiso 1 1 calc R U . . .
H14C H 0.1926 -0.1244 0.6531 0.046 Uiso 1 1 calc R U . . .
C15 C 0.30760(9) -0.15496(10) 0.66100(12) 0.0324(5) Uani 1 1 d . . . . .
H15A H 0.2951 -0.1448 0.6130 0.049 Uiso 1 1 calc R U . . .
H15B H 0.3006 -0.2033 0.6709 0.049 Uiso 1 1 calc R U . . .
H15C H 0.3508 -0.1446 0.6666 0.049 Uiso 1 1 calc R U . . .
C16 C 0.27057(8) -0.11156(9) 0.71175(10) 0.0214(4) Uani 1 1 d . . . . .
C17 C 0.26295(7) 0.01609(8) 0.72675(8) 0.0141(3) Uani 1 1 d . . . . .
C18 C 0.27527(7) 0.13442(8) 0.75008(9) 0.0180(3) Uani 1 1 d . . . . .
H18A H 0.2845 0.1299 0.8004 0.022 Uiso 1 1 calc R U . . .
H18B H 0.2310 0.1411 0.7447 0.022 Uiso 1 1 calc R U . . .
C19 C 0.30911(7) 0.19472(8) 0.71973(9) 0.0180(3) Uani 1 1 d . . . . .
H19A H 0.2920 0.2068 0.6736 0.022 Uiso 1 1 calc R U . . .
H19B H 0.3050 0.2346 0.7509 0.022 Uiso 1 1 calc R U . . .
C20 C 0.40993(7) 0.22934(8) 0.70093(9) 0.0153(3) Uani 1 1 d . . . . .
C21 C 0.52063(8) 0.25762(10) 0.69611(12) 0.0293(4) Uani 1 1 d . . . . .
C22 C 0.52270(10) 0.31354(11) 0.64172(16) 0.0481(7) Uani 1 1 d . . . . .
H22A H 0.5238 0.2932 0.5950 0.072 Uiso 1 1 calc R U . . .
H22B H 0.5591 0.3413 0.6488 0.072 Uiso 1 1 calc R U . . .
H22C H 0.4866 0.3422 0.6461 0.072 Uiso 1 1 calc R U . . .
C23 C 0.51934(11) 0.28704(14) 0.77000(15) 0.0505(7) Uani 1 1 d . . . . .
H23A H 0.4826 0.3145 0.7761 0.076 Uiso 1 1 calc R U . . .
H23B H 0.5552 0.3157 0.7773 0.076 Uiso 1 1 calc R U . . .
H23C H 0.5194 0.2498 0.8040 0.076 Uiso 1 1 calc R U . . .
C24 C 0.57667(9) 0.21202(12) 0.68838(16) 0.0460(7) Uani 1 1 d . . . . .
H24A H 0.5766 0.1775 0.7253 0.069 Uiso 1 1 calc R U . . .
H24B H 0.6134 0.2399 0.6921 0.069 Uiso 1 1 calc R U . . .
H24C H 0.5758 0.1895 0.6427 0.069 Uiso 1 1 calc R U . . .
N1 N 0.47979(7) 0.08730(8) 0.79906(8) 0.0211(3) Uani 1 1 d . . . . .
H1 H 0.4446(11) 0.1035(12) 0.7931(12) 0.030(6) Uiso 1 1 d . . . . .
N2 N 0.46581(6) 0.05789(7) 0.68464(7) 0.0141(3) Uani 1 1 d . . . . .
N3 N 0.37933(6) 0.02195(7) 0.59614(7) 0.0152(3) Uani 1 1 d . . . . .
N4 N 0.28757(6) 0.05750(8) 0.55362(8) 0.0175(3) Uani 1 1 d . . . . .
H4 H 0.2829(9) 0.0693(10) 0.5945(12) 0.020(5) Uiso 1 1 d . . . . .
N5 N 0.28252(7) -0.04113(7) 0.69166(8) 0.0181(3) Uani 1 1 d . . . . .
H5 H 0.3131(10) -0.0341(10) 0.6686(11) 0.019(5) Uiso 1 1 d . . . . .
N6 N 0.29434(6) 0.07292(7) 0.71283(7) 0.0139(3) Uani 1 1 d . . . . .
N7 N 0.37305(6) 0.17613(7) 0.71255(7) 0.0145(3) Uani 1 1 d . . . . .
N8 N 0.46880(6) 0.21270(8) 0.68385(8) 0.0199(3) Uani 1 1 d . . . . .
H8 H 0.4767(10) 0.1706(12) 0.6865(11) 0.023(5) Uiso 1 1 d . . . . .
O1 O 0.55201(5) 0.02331(6) 0.74340(6) 0.0187(2) Uani 1 1 d . . . . .
O2 O 0.34721(5) -0.01237(6) 0.48716(6) 0.0190(2) Uani 1 1 d . . . . .
O3 O 0.21701(5) 0.01343(6) 0.76581(6) 0.0176(2) Uani 1 1 d . . . . .
O4 O 0.39402(5) 0.29072(6) 0.70355(7) 0.0219(3) Uani 1 1 d . . . . .
K1 K 0.38398(2) 0.41404(2) 0.73601(2) 0.01628(8) Uani 1 1 d . . . . .
K2 K 0.35579(2) 0.54055(2) 0.85887(2) 0.01483(8) Uani 1 1 d D . . . .
O1S O 0.39528(6) 0.40127(6) 0.87118(7) 0.0249(3) Uani 1 1 d . . . . .
C1S C 0.39936(8) 0.37567(9) 0.92944(10) 0.0225(4) Uani 1 1 d . . . . .
H1S H 0.4181 0.4018 0.9651 0.027 Uiso 1 1 calc R U . . .
N1S N 0.37931(8) 0.31383(8) 0.94608(8) 0.0263(3) Uani 1 1 d . . . . .
C2S C 0.34850(10) 0.27290(10) 0.89349(12) 0.0340(5) Uani 1 1 d . . . . .
H2S1 H 0.3064 0.2883 0.8889 0.051 Uiso 1 1 calc R U . . .
H2S2 H 0.3490 0.2250 0.9076 0.051 Uiso 1 1 calc R U . . .
H2S3 H 0.3693 0.2779 0.8486 0.051 Uiso 1 1 calc R U . . .
C3S C 0.38106(14) 0.28926(12) 1.01771(12) 0.0509(7) Uani 1 1 d . . . . .
H3S1 H 0.4029 0.3221 1.0469 0.076 Uiso 1 1 calc R U . . .
H3S2 H 0.4019 0.2452 1.0192 0.076 Uiso 1 1 calc R U . . .
H3S3 H 0.3396 0.2840 1.0352 0.076 Uiso 1 1 calc R U . . .
O2S O 0.3129(2) 0.66021(18) 0.92411(18) 0.0314(7) Uani 0.647(4) 1 d D U P A 1
C4S C 0.34808(14) 0.67047(15) 0.97097(15) 0.0258(7) Uani 0.647(4) 1 d D U P A 1
H4S H 0.3664 0.6310 0.9905 0.031 Uiso 0.647(4) 1 calc R U P A 1
N2S N 0.36497(19) 0.72970(19) 0.9993(2) 0.0288(8) Uani 0.647(4) 1 d D U P A 1
C5S C 0.3363(3) 0.7936(3) 0.9786(3) 0.0418(12) Uani 0.647(4) 1 d D U P A 1
H5S1 H 0.3135 0.7867 0.9352 0.063 Uiso 0.647(4) 1 calc R U P A 1
H5S2 H 0.3676 0.8283 0.9710 0.063 Uiso 0.647(4) 1 calc R U P A 1
H5S3 H 0.3087 0.8087 1.0155 0.063 Uiso 0.647(4) 1 calc R U P A 1
C6S C 0.41056(19) 0.73316(19) 1.05348(18) 0.0441(10) Uani 0.647(4) 1 d D U P A 1
H6S1 H 0.4259 0.6873 1.0632 0.066 Uiso 0.647(4) 1 calc R U P A 1
H6S2 H 0.3926 0.7523 1.0960 0.066 Uiso 0.647(4) 1 calc R U P A 1
H6S3 H 0.4440 0.7623 1.0380 0.066 Uiso 0.647(4) 1 calc R U P A 1
O2' O 0.3080(5) 0.6622(4) 0.9025(4) 0.0314(7) Uani 0.353(4) 1 d D U P A 2
C4' C 0.3112(2) 0.7127(3) 0.9265(3) 0.0249(12) Uani 0.353(4) 1 d D U P A 2
H4' H 0.2830 0.7455 0.9097 0.030 Uiso 0.353(4) 1 calc R U P A 2
N2' N 0.3496(4) 0.7353(4) 0.9768(4) 0.0314(15) Uani 0.353(4) 1 d D U P A 2
C5' C 0.3466(7) 0.8045(6) 1.0012(7) 0.056(3) Uani 0.353(4) 1 d D U P A 2
H5'1 H 0.3861 0.8263 0.9950 0.084 Uiso 0.353(4) 1 calc R U P A 2
H5'2 H 0.3356 0.8049 1.0508 0.084 Uiso 0.353(4) 1 calc R U P A 2
H5'3 H 0.3159 0.8293 0.9744 0.084 Uiso 0.353(4) 1 calc R U P A 2
C6' C 0.3963(3) 0.6906(4) 1.0031(3) 0.0446(18) Uani 0.353(4) 1 d D U P A 2
H6'1 H 0.3835 0.6431 0.9974 0.067 Uiso 0.353(4) 1 calc R U P A 2
H6'2 H 0.4032 0.7001 1.0527 0.067 Uiso 0.353(4) 1 calc R U P A 2
H6'3 H 0.4339 0.6982 0.9770 0.067 Uiso 0.353(4) 1 calc R U P A 2

loop_
_atom_site_aniso_label
_atom_site_aniso_U_11
_atom_site_aniso_U_22
_atom_site_aniso_U_33
_atom_site_aniso_U_23
_atom_site_aniso_U_13
_atom_site_aniso_U_12
Cu1 0.00634(9) 0.01304(10) 0.01320(10) -0.00247(7) 0.00027(7) 0.00087(7)
C1 0.0735(18) 0.0358(12) 0.0370(13) 0.0063(10) 0.0120(12) -0.0082(12)
C2 0.0248(10) 0.0492(13) 0.0232(10) -0.0085(9) 0.0036(8) 0.0027(9)
C3 0.0246(10) 0.0580(14) 0.0282(11) -0.0110(10) -0.0087(8) 0.0096(9)
C4 0.0227(9) 0.0264(9) 0.0160(8) -0.0018(7) -0.0008(7) 0.0019(7)
C5 0.0104(7) 0.0122(7) 0.0175(8) 0.0007(6) 0.0006(6) 0.0000(6)
C6 0.0103(7) 0.0211(8) 0.0173(8) -0.0042(6) 0.0009(6) 0.0026(6)
C7 0.0123(7) 0.0200(8) 0.0178(8) -0.0057(6) 0.0002(6) 0.0036(6)
C8 0.0127(7) 0.0156(7) 0.0140(7) 0.0015(6) 0.0014(6) -0.0019(6)
C9 0.0108(7) 0.0324(10) 0.0167(8) 0.0021(7) -0.0022(6) 0.0027(7)
C10 0.0199(9) 0.0385(11) 0.0368(11) 0.0011(9) -0.0053(8) -0.0077(8)
C11 0.0197(9) 0.0461(12) 0.0244(10) 0.0119(9) -0.0015(7) 0.0073(8)
C12 0.0150(9) 0.0580(14) 0.0266(10) -0.0032(9) -0.0011(7) 0.0094(9)
C13 0.0444(13) 0.0477(14) 0.0375(12) 0.0180(11) 0.0028(10) 0.0205(11)
C14 0.0242(10) 0.0218(9) 0.0468(12) -0.0076(9) 0.0136(9) -0.0076(7)
C15 0.0286(10) 0.0174(9) 0.0511(13) -0.0001(9) 0.0138(9) 0.0037(8)
C16 0.0194(8) 0.0166(8) 0.0284(9) 0.0050(7) 0.0057(7) 0.0024(7)
C17 0.0110(7) 0.0177(8) 0.0135(7) 0.0007(6) -0.0011(6) 0.0015(6)
C18 0.0125(7) 0.0189(8) 0.0227(9) -0.0054(7) 0.0049(6) -0.0004(6)
C19 0.0107(7) 0.0176(8) 0.0258(9) -0.0055(7) 0.0011(6) 0.0013(6)
C20 0.0118(7) 0.0168(7) 0.0171(8) -0.0028(6) -0.0022(6) 0.0015(6)
C21 0.0111(8) 0.0206(9) 0.0563(13) 0.0014(9) 0.0025(8) -0.0031(7)
C22 0.0314(12) 0.0280(11) 0.085(2) 0.0189(12) 0.0196(12) -0.0003(9)
C23 0.0281(11) 0.0522(15) 0.0711(18) -0.0180(13) -0.0207(12) -0.0035(10)
C24 0.0116(9) 0.0317(11) 0.095(2) 0.0088(12) 0.0054(10) -0.0007(8)
N1 0.0129(7) 0.0320(8) 0.0183(7) -0.0041(6) -0.0024(6) 0.0086(6)
N2 0.0101(6) 0.0171(7) 0.0152(7) -0.0043(5) 0.0000(5) 0.0026(5)
N3 0.0092(6) 0.0217(7) 0.0148(7) -0.0053(5) 0.0001(5) 0.0023(5)
N4 0.0131(7) 0.0253(7) 0.0140(7) -0.0033(6) -0.0022(5) 0.0038(6)
N5 0.0151(7) 0.0150(7) 0.0242(8) -0.0003(6) 0.0085(6) -0.0013(5)
N6 0.0093(6) 0.0141(6) 0.0182(7) -0.0034(5) 0.0026(5) -0.0002(5)
N7 0.0077(6) 0.0141(6) 0.0217(7) -0.0042(5) 0.0012(5) 0.0011(5)
N8 0.0115(7) 0.0134(7) 0.0346(9) 0.0008(6) 0.0040(6) -0.0001(5)
O1 0.0125(5) 0.0236(6) 0.0201(6) -0.0033(5) -0.0031(5) 0.0079(5)
O2 0.0165(6) 0.0271(6) 0.0134(6) -0.0038(5) -0.0008(4) 0.0021(5)
O3 0.0110(5) 0.0201(6) 0.0217(6) 0.0007(5) 0.0059(4) -0.0008(4)
O4 0.0149(6) 0.0138(6) 0.0369(7) -0.0041(5) 0.0010(5) 0.0001(4)
K1 0.01403(17) 0.01370(16) 0.02110(18) -0.00355(13) 0.00063(13) -0.00098(12)
K2 0.01428(16) 0.01758(16) 0.01263(16) 0.00021(13) -0.00140(12) -0.00114(13)
O1S 0.0300(7) 0.0222(6) 0.0226(7) 0.0031(5) 0.0004(5) -0.0009(5)
C1S 0.0236(9) 0.0213(9) 0.0225(9) -0.0025(7) -0.0029(7) 0.0039(7)
N1S 0.0357(9) 0.0215(8) 0.0218(8) 0.0023(6) 0.0031(7) 0.0035(7)
C2S 0.0357(11) 0.0233(9) 0.0431(12) -0.0025(9) 0.0009(9) -0.0053(8)
C3S 0.091(2) 0.0332(12) 0.0279(12) 0.0119(10) 0.0062(12) 0.0104(13)
O2S 0.0254(11) 0.0305(9) 0.038(2) 0.0160(13) -0.0167(17) -0.0043(7)
C4S 0.0295(15) 0.0226(14) 0.0252(15) 0.0013(11) 0.0019(12) -0.0043(11)
N2S 0.039(2) 0.0214(15) 0.0259(19) -0.0017(14) 0.0006(15) -0.0054(15)
C5S 0.051(3) 0.029(2) 0.046(3) -0.005(2) 0.006(2) -0.001(2)
C6S 0.061(2) 0.041(2) 0.0308(18) 0.0009(15) -0.0091(16) -0.0240(18)
O2' 0.0254(11) 0.0305(9) 0.038(2) 0.0160(13) -0.0167(17) -0.0043(7)
C4' 0.022(2) 0.026(2) 0.027(2) 0.004(2) 0.0046(19) 0.0034(19)
N2' 0.034(3) 0.028(3) 0.032(3) -0.003(3) 0.001(2) -0.001(2)
C5' 0.069(6) 0.047(5) 0.053(6) -0.024(4) 0.010(5) -0.015(4)
C6' 0.044(4) 0.065(5) 0.025(3) 0.005(3) -0.007(3) -0.015(4)

loop_
_atom_type_symbol
_atom_type_description
_atom_type_scat_dispersion_real
_atom_type_scat_dispersion_imag
_atom_type_scat_source
C C 0.0033 0.0016 'International Tables Vol C Tables 4.2.6.8 and 6.1.1.4'
H H 0.0000 0.0000 'International Tables Vol C Tables 4.2.6.8 and 6.1.1.4'
N N 0.0061 0.0033 'International Tables Vol C Tables 4.2.6.8 and 6.1.1.4'
O O 0.0106 0.0060 'International Tables Vol C Tables 4.2.6.8 and 6.1.1.4'
K K 0.2009 0.2494 'International Tables Vol C Tables 4.2.6.8 and 6.1.1.4'
Cu Cu 0.3201 1.2651 'International Tables Vol C Tables 4.2.6.8 and 6.1.1.4'

loop_
_geom_angle_atom_site_label_1
_geom_angle_atom_site_label_2
_geom_angle_atom_site_label_3
_geom_angle
_geom_angle_site_symmetry_1
_geom_angle_site_symmetry_3
N7 Cu1 N3 145.97(6) . .
N7 Cu1 N6 85.08(5) . .
N3 Cu1 N6 102.69(5) . .
N7 Cu1 N2 105.39(5) . .
N3 Cu1 N2 84.16(5) . .
N6 Cu1 N2 150.46(6) . .
C4 C1 H1A 109.5 . .
C4 C1 H1B 109.5 . .
H1A C1 H1B 109.5 . .
C4 C1 H1C 109.5 . .
H1A C1 H1C 109.5 . .
H1B C1 H1C 109.5 . .
C4 C2 H2A 109.5 . .
C4 C2 H2B 109.5 . .
H2A C2 H2B 109.5 . .
C4 C2 H2C 109.5 . .
H2A C2 H2C 109.5 . .
H2B C2 H2C 109.5 . .
C4 C3 H3A 109.5 . .
C4 C3 H3B 109.5 . .
H3A C3 H3B 109.5 . .
C4 C3 H3C 109.5 . .
H3A C3 H3C 109.5 . .
H3B C3 H3C 109.5 . .
N1 C4 C3 111.95(16) . .
N1 C4 C2 106.48(15) . .
C3 C4 C2 109.43(16) . .
N1 C4 C1 109.45(16) . .
C3 C4 C1 110.44(19) . .
C2 C4 C1 108.98(17) . .
O1 C5 N2 125.68(15) . .
O1 C5 N1 119.75(15) . .
N2 C5 N1 114.42(14) . .
N2 C6 C7 108.85(13) . .
N2 C6 K2 100.88(9) . 3_646
C7 C6 K2 144.41(10) . 3_646
N2 C6 H6A 109.9 . .
C7 C6 H6A 109.9 . .
K2 C6 H6A 39.2 3_646 .
N2 C6 H6B 109.9 . .
C7 C6 H6B 109.9 . .
K2 C6 H6B 76.5 3_646 .
H6A C6 H6B 108.3 . .
N3 C7 C6 108.69(13) . .
N3 C7 H7A 110.0 . .
C6 C7 H7A 110.0 . .
N3 C7 H7B 110.0 . .
C6 C7 H7B 110.0 . .
H7A C7 H7B 108.3 . .
O2 C8 N3 124.98(15) . .
O2 C8 N4 120.75(14) . .
N3 C8 N4 114.23(14) . .
N4 C9 C11 109.92(14) . .
N4 C9 C12 105.39(14) . .
C11 C9 C12 109.87(16) . .
N4 C9 C10 112.72(15) . .
C11 C9 C10 110.29(16) . .
C12 C9 C10 108.51(16) . .
C9 C10 H10A 109.5 . .
C9 C10 H10B 109.5 . .
H10A C10 H10B 109.5 . .
C9 C10 H10C 109.5 . .
H10A C10 H10C 109.5 . .
H10B C10 H10C 109.5 . .
C9 C11 H11A 109.5 . .
C9 C11 H11B 109.5 . .
H11A C11 H11B 109.5 . .
C9 C11 H11C 109.5 . .
H11A C11 H11C 109.5 . .
H11B C11 H11C 109.5 . .
C9 C12 H12A 109.5 . .
C9 C12 H12B 109.5 . .
H12A C12 H12B 109.5 . .
C9 C12 H12C 109.5 . .
H12A C12 H12C 109.5 . .
H12B C12 H12C 109.5 . .
C16 C13 H13A 109.5 . .
C16 C13 H13B 109.5 . .
H13A C13 H13B 109.5 . .
C16 C13 H13C 109.5 . .
H13A C13 H13C 109.5 . .
H13B C13 H13C 109.5 . .
C16 C14 H14A 109.5 . .
C16 C14 H14B 109.5 . .
H14A C14 H14B 109.5 . .
C16 C14 H14C 109.5 . .
H14A C14 H14C 109.5 . .
H14B C14 H14C 109.5 . .
C16 C15 H15A 109.5 . .
C16 C15 H15B 109.5 . .
H15A C15 H15B 109.5 . .
C16 C15 H15C 109.5 . .
H15A C15 H15C 109.5 . .
H15B C15 H15C 109.5 . .
N5 C16 C14 111.11(15) . .
N5 C16 C13 110.92(17) . .
C14 C16 C13 111.26(17) . .
N5 C16 C15 105.31(14) . .
C14 C16 C15 108.30(16) . .
C13 C16 C15 109.73(16) . .
O3 C17 N6 124.60(15) . .
O3 C17 N5 120.48(15) . .
N6 C17 N5 114.83(14) . .
O3 C17 K1 41.14(8) . 2
N6 C17 K1 99.26(9) . 2
N5 C17 K1 129.04(10) . 2
N6 C18 C19 108.43(13) . .
N6 C18 H18A 110.0 . .
C19 C18 H18A 110.0 . .
N6 C18 H18B 110.0 . .
C19 C18 H18B 110.0 . .
H18A C18 H18B 108.4 . .
N7 C19 C18 108.41(13) . .
N7 C19 H19A 110.0 . .
C18 C19 H19A 110.0 . .
N7 C19 H19B 110.0 . .
C18 C19 H19B 110.0 . .
H19A C19 H19B 108.4 . .
O4 C20 N7 124.79(15) . .
O4 C20 N8 120.01(15) . .
N7 C20 N8 115.19(14) . .
N8 C21 C22 110.51(18) . .
N8 C21 C23 111.22(17) . .
C22 C21 C23 111.3(2) . .
N8 C21 C24 105.22(15) . .
C22 C21 C24 109.44(18) . .
C23 C21 C24 108.97(19) . .
C21 C22 H22A 109.5 . .
C21 C22 H22B 109.5 . .
H22A C22 H22B 109.5 . .
C21 C22 H22C 109.5 . .
H22A C22 H22C 109.5 . .
H22B C22 H22C 109.5 . .
C21 C23 H23A 109.5 . .
C21 C23 H23B 109.5 . .
H23A C23 H23B 109.5 . .
C21 C23 H23C 109.5 . .
H23A C23 H23C 109.5 . .
H23B C23 H23C 109.5 . .
C21 C24 H24A 109.5 . .
C21 C24 H24B 109.5 . .
H24A C24 H24B 109.5 . .
C21 C24 H24C 109.5 . .
H24A C24 H24C 109.5 . .
H24B C24 H24C 109.5 . .
C5 N1 C4 125.52(15) . .
C5 N1 H1 112.8(16) . .
C4 N1 H1 114.1(15) . .
C5 N2 C6 118.38(13) . .
C5 N2 Cu1 129.16(11) . .
C6 N2 Cu1 110.92(10) . .
C8 N3 C7 117.55(13) . .
C8 N3 Cu1 128.51(11) . .
C7 N3 Cu1 112.93(10) . .
C8 N4 C9 124.91(14) . .
C8 N4 H4 113.4(14) . .
C9 N4 H4 113.4(14) . .
C17 N5 C16 125.96(14) . .
C17 N5 H5 112.6(14) . .
C16 N5 H5 116.8(14) . .
C17 N6 C18 116.20(13) . .
C17 N6 Cu1 128.69(11) . .
C18 N6 Cu1 110.99(10) . .
C20 N7 C19 113.92(13) . .
C20 N7 Cu1 129.74(11) . .
C19 N7 Cu1 109.08(10) . .
C20 N8 C21 123.73(15) . .
C20 N8 H8 114.2(15) . .
C21 N8 H8 114.8(15) . .
C5 O1 K1 149.93(11) . 3_646
C5 O1 K2 123.80(10) . 3_646
K1 O1 K2 79.29(3) 3_646 3_646
C8 O2 K2 162.15(11) . 7_565
C17 O3 K2 155.80(11) . 2
C17 O3 K1 121.00(10) . 2
K2 O3 K1 81.48(3) 2 2
C20 O4 K1 163.76(12) . .
O4 K1 O1 141.84(4) . 3_656
O4 K1 O1S 98.30(4) . .
O1 K1 O1S 82.93(4) 3_656 .
O4 K1 O3 129.27(4) . 2
O1 K1 O3 88.89(4) 3_656 2
O1S K1 O3 85.41(4) . 2
O4 K1 K2 150.76(3) . .
O1 K1 K2 53.47(3) 3_656 .
O1S K1 K2 54.21(3) . .
O3 K1 K2 48.23(3) 2 .
O4 K1 C17 116.38(4) . 2
O1 K1 C17 100.71(4) 3_656 2
O1S K1 C17 100.08(4) . 2
O3 K1 C17 17.86(4) 2 2
K2 K1 C17 65.88(3) . 2
O2 K2 O3 121.78(4) 7_566 2
O2 K2 O2' 82.29(16) 7_566 .
O3 K2 O2' 108.87(18) 2 .
O2 K2 O2S 74.15(8) 7_566 .
O3 K2 O2S 115.57(8) 2 .
O2 K2 O1 134.23(4) 7_566 3_656
O3 K2 O1 85.52(4) 2 3_656
O2' K2 O1 126.1(2) . 3_656
O2S K2 O1 130.04(11) . 3_656
O2 K2 O1S 74.63(4) 7_566 .
O3 K2 O1S 81.78(4) 2 .
O2' K2 O1S 156.77(17) . .
O2S K2 O1S 148.78(8) . .
O1 K2 O1S 74.15(4) 3_656 .
O2 K2 C4S 62.49(6) 7_566 .
O3 K2 C4S 135.61(6) 2 .
O2S K2 C4S 20.42(9) . .
O1 K2 C4S 124.77(6) 3_656 .
O1S K2 C4S 133.51(6) . .
O2 K2 K1 121.00(3) 7_566 .
O3 K2 K1 50.28(3) 2 .
O2' K2 K1 153.80(14) . .
O2S K2 K1 162.45(6) . .
O1 K2 K1 47.24(2) 3_656 .
O1S K2 K1 47.38(3) . .
C4S K2 K1 171.90(5) . .
O2 K2 C6 86.66(4) 7_566 3_656
O3 K2 C6 131.32(4) 2 3_656
O2' K2 C6 113.9(2) . 3_656
O2S K2 C6 109.64(10) . 3_656
O1 K2 C6 50.69(4) 3_656 3_656
O1S K2 C6 67.97(4) . 3_656
C4S K2 C6 91.48(6) . 3_656
K1 K2 C6 81.67(3) . 3_656
C1S O1S K1 161.30(12) . .
C1S O1S K2 119.06(11) . .
K1 O1S K2 78.40(3) . .
O1S C1S N1S 124.55(17) . .
O1S C1S H1S 117.7 . .
N1S C1S H1S 117.7 . .
C1S N1S C3S 121.29(18) . .
C1S N1S C2S 119.53(16) . .
C3S N1S C2S 118.78(18) . .
N1S C2S H2S1 109.5 . .
N1S C2S H2S2 109.5 . .
H2S1 C2S H2S2 109.5 . .
N1S C2S H2S3 109.5 . .
H2S1 C2S H2S3 109.5 . .
H2S2 C2S H2S3 109.5 . .
N1S C3S H3S1 109.5 . .
N1S C3S H3S2 109.5 . .
H3S1 C3S H3S2 109.5 . .
N1S C3S H3S3 109.5 . .
H3S1 C3S H3S3 109.5 . .
H3S2 C3S H3S3 109.5 . .
C4S O2S K2 104.7(2) . .
O2S C4S N2S 128.9(3) . .
O2S C4S K2 54.9(2) . .
N2S C4S K2 155.8(3) . .
O2S C4S H4S 115.5 . .
N2S C4S H4S 115.5 . .
K2 C4S H4S 67.0 . .
C4S N2S C6S 121.7(3) . .
C4S N2S C5S 121.1(4) . .
C6S N2S C5S 117.1(4) . .
N2S C5S H5S1 109.5 . .
N2S C5S H5S2 109.5 . .
H5S1 C5S H5S2 109.5 . .
N2S C5S H5S3 109.5 . .
H5S1 C5S H5S3 109.5 . .
H5S2 C5S H5S3 109.5 . .
N2S C6S H6S1 109.5 . .
N2S C6S H6S2 109.5 . .
H6S1 C6S H6S2 109.5 . .
N2S C6S H6S3 109.5 . .
H6S1 C6S H6S3 109.5 . .
H6S2 C6S H6S3 109.5 . .
C4' O2' K2 153.1(7) . .
O2' C4' N2' 129.3(7) . .
O2' C4' H4' 115.3 . .
N2' C4' H4' 115.3 . .
C4' N2' C5' 120.6(8) . .
C4' N2' C6' 119.7(6) . .
C5' N2' C6' 119.6(8) . .
N2' C5' H5'1 109.5 . .
N2' C5' H5'2 109.5 . .
H5'1 C5' H5'2 109.5 . .
N2' C5' H5'3 109.5 . .
H5'1 C5' H5'3 109.5 . .
H5'2 C5' H5'3 109.5 . .
N2' C6' H6'1 109.5 . .
N2' C6' H6'2 109.5 . .
H6'1 C6' H6'2 109.5 . .
N2' C6' H6'3 109.5 . .
H6'1 C6' H6'3 109.5 . .
H6'2 C6' H6'3 109.5 . .

loop_
_geom_bond_atom_site_label_1
_geom_bond_atom_site_label_2
_geom_bond_distance
_geom_bond_site_symmetry_2
Cu1 N7 1.9667(13) .
Cu1 N3 1.9684(14) .
Cu1 N6 1.9812(13) .
Cu1 N2 1.9826(13) .
Cu1 H1 2.67(2) .
Cu1 H4 2.67(2) .
Cu1 H5 2.71(2) .
Cu1 H8 2.78(2) .
C1 C4 1.535(3) .
C1 H1A 0.9800 .
C1 H1B 0.9800 .
C1 H1C 0.9800 .
C2 C4 1.524(3) .
C2 H2A 0.9800 .
C2 H2B 0.9800 .
C2 H2C 0.9800 .
C3 C4 1.511(3) .
C3 H3A 0.9800 .
C3 H3B 0.9800 .
C3 H3C 0.9800 .
C4 N1 1.463(2) .
C5 O1 1.2632(19) .
C5 N2 1.335(2) .
C5 N1 1.386(2) .
C6 N2 1.462(2) .
C6 C7 1.523(2) .
C6 K2 3.4976(16) 3_646
C6 H6A 0.9900 .
C6 H6B 0.9900 .
C7 N3 1.4596(19) .
C7 H7A 0.9900 .
C7 H7B 0.9900 .
C8 O2 1.251(2) .
C8 N3 1.348(2) .
C8 N4 1.380(2) .
C9 N4 1.471(2) .
C9 C11 1.527(2) .
C9 C12 1.530(3) .
C9 C10 1.531(3) .
C10 H10A 0.9800 .
C10 H10B 0.9800 .
C10 H10C 0.9800 .
C11 H11A 0.9800 .
C11 H11B 0.9800 .
C11 H11C 0.9800 .
C12 H12A 0.9800 .
C12 H12B 0.9800 .
C12 H12C 0.9800 .
C13 C16 1.528(3) .
C13 H13A 0.9800 .
C13 H13B 0.9800 .
C13 H13C 0.9800 .
C14 C16 1.526(3) .
C14 H14A 0.9800 .
C14 H14B 0.9800 .
C14 H14C 0.9800 .
C15 C16 1.529(3) .
C15 H15A 0.9800 .
C15 H15B 0.9800 .
C15 H15C 0.9800 .
C16 N5 1.460(2) .
C17 O3 1.2607(19) .
C17 N6 1.340(2) .
C17 N5 1.379(2) .
C17 K1 3.5246(15) 2
C18 N6 1.465(2) .
C18 C19 1.516(2) .
C18 H18A 0.9900 .
C18 H18B 0.9900 .
C19 N7 1.464(2) .
C19 H19A 0.9900 .
C19 H19B 0.9900 .
C20 O4 1.256(2) .
C20 N7 1.343(2) .
C20 N8 1.379(2) .
C21 N8 1.463(2) .
C21 C22 1.514(3) .
C21 C23 1.529(3) .
C21 C24 1.534(3) .
C22 H22A 0.9800 .
C22 H22B 0.9800 .
C22 H22C 0.9800 .
C23 H23A 0.9800 .
C23 H23B 0.9800 .
C23 H23C 0.9800 .
C24 H24A 0.9800 .
C24 H24B 0.9800 .
C24 H24C 0.9800 .
N1 H1 0.85(2) .
N4 H4 0.82(2) .
N5 H5 0.82(2) .
N8 H8 0.85(2) .
O1 K1 2.5993(12) 3_646
O1 K2 2.8443(12) 3_646
O2 K2 2.5258(12) 7_565
O3 K2 2.6232(12) 2
O3 K1 2.7055(12) 2
O4 K1 2.5102(12) .
K1 O1 2.5992(12) 3_656
K1 O1S 2.6131(13) .
K1 O3 2.7054(12) 2
K1 K2 3.4783(5) .
K1 C17 3.5246(16) 2
K2 O2 2.5259(12) 7_566
K2 O3 2.6231(12) 2
K2 O2' 2.741(6) .
K2 O2S 2.825(3) .
K2 O1 2.8443(12) 3_656
K2 O1S 2.8804(13) .
K2 C4S 3.339(3) .
K2 C6 3.4976(16) 3_656
O1S C1S 1.227(2) .
C1S N1S 1.331(2) .
C1S H1S 0.9500 .
N1S C3S 1.455(3) .
N1S C2S 1.457(3) .
C2S H2S1 0.9800 .
C2S H2S2 0.9800 .
C2S H2S3 0.9800 .
C3S H3S1 0.9800 .
C3S H3S2 0.9800 .
C3S H3S3 0.9800 .
O2S C4S 1.204(5) .
C4S N2S 1.336(5) .
C4S H4S 0.9500 .
N2S C6S 1.447(5) .
N2S C5S 1.460(6) .
C5S H5S1 0.9800 .
C5S H5S2 0.9800 .
C5S H5S3 0.9800 .
C6S H6S1 0.9800 .
C6S H6S2 0.9800 .
C6S H6S3 0.9800 .
O2' C4' 1.097(8) .
C4' N2' 1.357(8) .
C4' H4' 0.9500 .
N2' C5' 1.439(11) .
N2' C6' 1.444(9) .
C5' H5'1 0.9800 .
C5' H5'2 0.9800 .
C5' H5'3 0.9800 .
C6' H6'1 0.9800 .
C6' H6'2 0.9800 .
C6' H6'3 0.9800 .

loop_
_geom_hbond_atom_site_label_D
_geom_hbond_atom_site_label_H
_geom_hbond_atom_site_label_A
_geom_hbond_distance_DH
_geom_hbond_distance_HA
_geom_hbond_distance_DA
_geom_hbond_angle_DHA
N1 H1 N7 0.85(2) 2.63(2) 3.367(2) 147(2)
N4 H4 N6 0.82(2) 2.28(2) 3.068(2) 160.0(19)
N5 H5 N3 0.82(2) 2.30(2) 3.073(2) 158.8(19)
N8 H8 N2 0.85(2) 2.23(2) 3.041(2) 161(2)

loop_
_geom_torsion_atom_site_label_1
_geom_torsion_atom_site_label_2
_geom_torsion_atom_site_label_3
_geom_torsion_atom_site_label_4
_geom_torsion
_geom_torsion_site_symmetry_1
_geom_torsion_site_symmetry_4
N2 C6 C7 N3 41.17(18) . .
K2 C6 C7 N3 -173.77(13) 3_646 .
N6 C18 C19 N7 -45.74(18) . .
O1 C5 N1 C4 -29.6(3) . .
N2 C5 N1 C4 154.65(16) . .
C3 C4 N1 C5 65.2(2) . .
C2 C4 N1 C5 -175.28(16) . .
C1 C4 N1 C5 -57.6(2) . .
O1 C5 N2 C6 -0.8(2) . .
N1 C5 N2 C6 174.58(14) . .
O1 C5 N2 Cu1 163.61(12) . .
N1 C5 N2 Cu1 -21.0(2) . .
C7 C6 N2 C5 131.68(15) . .
K2 C6 N2 C5 -28.48(15) 3_646 .
C7 C6 N2 Cu1 -35.45(15) . .
K2 C6 N2 Cu1 164.39(6) 3_646 .
O2 C8 N3 C7 0.8(2) . .
N4 C8 N3 C7 -177.20(14) . .
O2 C8 N3 Cu1 168.40(12) . .
N4 C8 N3 Cu1 -9.6(2) . .
C6 C7 N3 C8 141.03(15) . .
C6 C7 N3 Cu1 -28.47(16) . .
O2 C8 N4 C9 21.1(2) . .
N3 C8 N4 C9 -160.86(15) . .
C11 C9 N4 C8 -80.8(2) . .
C12 C9 N4 C8 160.83(17) . .
C10 C9 N4 C8 42.7(2) . .
O3 C17 N5 C16 -23.7(2) . .
N6 C17 N5 C16 159.54(16) . .
K1 C17 N5 C16 -73.3(2) 2 .
C14 C16 N5 C17 69.0(2) . .
C13 C16 N5 C17 -55.3(2) . .
C15 C16 N5 C17 -173.94(17) . .
O3 C17 N6 C18 4.3(2) . .
N5 C17 N6 C18 -179.12(14) . .
K1 C17 N6 C18 39.75(14) 2 .
O3 C17 N6 Cu1 159.18(12) . .
N5 C17 N6 Cu1 -24.2(2) . .
K1 C17 N6 Cu1 -165.36(9) 2 .
C19 C18 N6 C17 -171.45(14) . .
C19 C18 N6 Cu1 29.32(16) . .
O4 C20 N7 C19 7.8(2) . .
N8 C20 N7 C19 -170.93(14) . .
O4 C20 N7 Cu1 154.34(14) . .
N8 C20 N7 Cu1 -24.4(2) . .
C18 C19 N7 C20 -166.06(14) . .
C18 C19 N7 Cu1 40.62(16) . .
O4 C20 N8 C21 26.6(3) . .
N7 C20 N8 C21 -154.57(17) . .
C22 C21 N8 C20 -77.0(2) . .
C23 C21 N8 C20 47.1(2) . .
C24 C21 N8 C20 164.94(19) . .
N2 C5 O1 K1 -89.8(3) . 3_646
N1 C5 O1 K1 95.1(2) . 3_646
N2 C5 O1 K2 45.5(2) . 3_646
N1 C5 O1 K2 -129.70(13) . 3_646
N3 C8 O2 K2 -126.0(3) . 7_565
N4 C8 O2 K2 51.8(4) . 7_565
N6 C17 O3 K2 -143.2(2) . 2
N5 C17 O3 K2 40.4(3) . 2
K1 C17 O3 K2 156.3(3) 2 2
N6 C17 O3 K1 60.50(19) . 2
N5 C17 O3 K1 -115.92(14) . 2
N7 C20 O4 K1 118.2(4) . .
N8 C20 O4 K1 -63.1(5) . .
K1 O1S C1S N1S -22.4(5) . .
K2 O1S C1S N1S 135.09(16) . .
O1S C1S N1S C3S -174.6(2) . .
O1S C1S N1S C2S -1.9(3) . .
K2 O2S C4S N2S 149.9(3) . .
O2S C4S N2S C6S -176.8(4) . .
K2 C4S N2S C6S -87.1(7) . .
O2S C4S N2S C5S 5.6(7) . .
K2 C4S N2S C5S 95.3(7) . .
K2 O2' C4' N2' -29(2) . .
O2' C4' N2' C5' 179.6(11) . .
O2' C4' N2' C6' 3.4(14) . .
